data_7159376
loop_
_publ_author_name
'Saney, Liban'
'Panduwawala, Tharindi'
'Li, Xiang'
'Christensen, Kirsten E.'
'Genov, Miroslav'
'Pretsch, Alexander'
'Pretsch, Dagmar'
'Moloney, Mark G.'

_publ_section_title
;
 Synthesis of fused tetramate-oxazolidine and -imidazolidine derivatives
 and their antibacterial activity.
;
_journal_issue 23
_journal_name_full 'Organic &amp; biomolecular chemistry'
_journal_page_first 4801
_journal_page_last 4809
_journal_paper_doi 10.1039/d3ob00594a
_journal_volume 21
_journal_year 2023
_chemical_formula_moiety 'C36 H34 N2 O4'
_chemical_formula_sum 'C36 H34 N2 O4'
_chemical_formula_weight 558.68
_chemical_melting_point ?
_space_group_IT_number 14
_space_group_name_Hall '-P 2ybc'
_space_group_name_H-M_alt 'P 1 21/c 1'
_symmetry_cell_setting monoclinic
_symmetry_space_group_name_Hall '-P 2ybc'
_symmetry_space_group_name_H-M 'P 1 21/c 1'
_atom_sites_solution_hydrogens difmap
_atom_sites_solution_primary other
_audit_creation_date 2020-01-21
_audit_creation_method 'CRYSTALS_ver_14.61_build_7453 '
_audit_update_record
;
2023-04-13 deposited with the CCDC.	2023-05-22 downloaded from the CCDC.
;
_cell_angle_alpha 90
_cell_angle_beta 108.544(4)
_cell_angle_gamma 90
_cell_formula_units_Z 4
_cell_length_a 20.3461(7)
_cell_length_b 7.4845(2)
_cell_length_c 20.4659(7)
_cell_measurement_reflns_used 3751
_cell_measurement_temperature 150
_cell_measurement_theta_max 75.86
_cell_measurement_theta_min 2.28
_cell_volume 2954.74(18)
_computing_cell_refinement
; 
 CrysAlisPro (Rigaku Oxford Diffraction, 2017) 
;
_computing_data_collection 'SuperNova, (Oxford Diffraction, 2010)'
_computing_data_reduction
; 
 CrysAlisPro (Rigaku Oxford Diffraction, 2017) 
;
_computing_molecular_graphics 'CAMERON (Watkin et al., 1996)'
_computing_publication_material 'CRYSTALS (Betteridge et al., 2003)'
_computing_structure_refinement 'CRYSTALS (Betteridge et al., 2003)'
_computing_structure_solution 'Superflip (Palatinus & Chapuis, 2007)'
_diffrn_ambient_temperature 150
_diffrn_measured_fraction_theta_full 0.996
_diffrn_measured_fraction_theta_max 0.985
_diffrn_measurement_device Area
_diffrn_measurement_device_type 'Oxford Diffraction SuperNova'
_diffrn_measurement_method \w
_diffrn_radiation_monochromator 'focussing mirrors'
_diffrn_radiation_type 'Cu K\a'
_diffrn_radiation_wavelength 1.54184
_diffrn_reflns_av_R_equivalents 0.032
_diffrn_reflns_av_sigmaI/netI 0.0611
_diffrn_reflns_av_unetI/netI 0.060
_diffrn_reflns_limit_h_max 25
_diffrn_reflns_limit_h_min -19
_diffrn_reflns_limit_k_max 9
_diffrn_reflns_limit_k_min -8
_diffrn_reflns_limit_l_max 25
_diffrn_reflns_limit_l_min -25
_diffrn_reflns_number 13399
_diffrn_reflns_theta_full 74.017
_diffrn_reflns_theta_max 77.101
_diffrn_reflns_theta_min 2.290
_diffrn_standards_number 0
_exptl_absorpt_coefficient_mu 0.653
_exptl_absorpt_correction_T_max 0.99
_exptl_absorpt_correction_T_min 0.83
_exptl_absorpt_correction_type multi-scan
_exptl_absorpt_process_details
; 
 CrysAlisPro (Rigaku Oxford Diffraction, 2017) 
;
_exptl_crystal_colour clear_pale_colourless
_exptl_crystal_density_diffrn 1.256
_exptl_crystal_density_meas ?
_exptl_crystal_density_method 'not measured'
_exptl_crystal_description needle
_exptl_crystal_F_000 1184
_exptl_crystal_size_max 0.22
_exptl_crystal_size_mid 0.05
_exptl_crystal_size_min 0.02
_refine_diff_density_max 0.48
_refine_diff_density_min -0.36
_refine_ls_extinction_method None
_refine_ls_goodness_of_fit_ref 1.0153
_refine_ls_hydrogen_treatment constr
_refine_ls_matrix_type full
_refine_ls_number_parameters 379
_refine_ls_number_reflns 6163
_refine_ls_number_restraints 0
_refine_ls_R_factor_all 0.0737
_refine_ls_R_factor_gt 0.0544
_refine_ls_shift/su_max 0.0004870
_refine_ls_shift/su_mean 0.0000495
_refine_ls_structure_factor_coef Fsqd
_refine_ls_weighting_details
;
 Method= Modified Sheldrick 
 w=1/[\s^2^(F^2^) + ( 0.06P)^2^ + 1.24P] 
 ,where P=(max(Fo^2^,0) + 2Fc^2^)/3 
;
_refine_ls_weighting_scheme calc
_refine_ls_wR_factor_all 0.1504
_refine_ls_wR_factor_gt 0.1329
_refine_ls_wR_factor_ref 0.1504
_reflns_limit_h_max 24
_reflns_limit_h_min -25
_reflns_limit_k_max 9
_reflns_limit_k_min 0
_reflns_limit_l_max 25
_reflns_limit_l_min 0
_reflns_number_gt 4677
_reflns_number_total 6166
_reflns_threshold_expression I>2.0\s(I)
_oxford_diffrn_Wilson_B_factor 2.79
_oxford_diffrn_Wilson_scale 0.07
_oxford_refine_ls_r_factor_ref 0.0737
_oxford_refine_ls_scale 3.75(5)
_oxford_reflns_number_all 6163
_oxford_structure_analysis_title 7261
_cod_data_source_file d3ob00594a2.cif
_cod_data_source_block 245g-20g
_cod_depositor_comments
;
The following automatic conversions were performed:

data item '_chemical_melting_point' value 'not measured' was changed
to '?' -- the value is undefined or not given.

data item '_exptl_crystal_density_meas' value 'not measured' was
changed to '?' -- the value is perceived as not measured.

Automatic conversion script
Id: cif_fix_values 8170 2020-07-09 18:12:32Z antanas 

 Adding full bibliography for 7159369--7159381.cif.
;
_cod_original_sg_symbol_H-M 'P 21/c '
_cod_database_code 7159376
_oxford_refine_reflns_threshold_expression_ref I>-10.0\s(I)
_oxford_refine_ls_r_factor_all 0.0737
_oxford_refine_ls_wr_factor_all 0.1504

loop_
_symmetry_equiv_pos_as_xyz
x,y,z
-x,-y,-z
x,-y+1/2,z+1/2
-x,y+1/2,-z+1/2

loop_
_atom_site_label
_atom_site_type_symbol
_atom_site_fract_x
_atom_site_fract_y
_atom_site_fract_z
_atom_site_U_iso_or_equiv
_atom_site_occupancy
_atom_site_adp_type
_atom_site_refinement_flags_posn
_atom_site_refinement_flags_adp
_atom_site_refinement_flags_occupancy
_atom_site_disorder_assembly
_atom_site_disorder_group
_atom_site_attached_hydrogens
C1 C 0.75388(10) 0.5393(3) 0.69481(10) 0.0296 1.0000 Uani . . . . . .
N2 N 0.80439(8) 0.3983(2) 0.69533(8) 0.0290 1.0000 Uani . . . . . .
C3 C 0.83783(9) 0.3484(2) 0.76750(9) 0.0229 1.0000 Uani . . . . . .
C4 C 0.79357(9) 0.4400(2) 0.80930(9) 0.0233 1.0000 Uani . . . . . .
N5 N 0.73108(8) 0.5006(2) 0.75465(8) 0.0258 1.0000 Uani . . . . . .
C6 C 0.70125(10) 0.6571(3) 0.77915(11) 0.0325 1.0000 Uani . . . . . .
C7 C 0.62735(10) 0.6960(3) 0.73530(11) 0.0342 1.0000 Uani . . . . . .
C8 C 0.57466(12) 0.5813(4) 0.73790(15) 0.0516 1.0000 Uani . . . . . .
C9 C 0.50662(14) 0.6133(5) 0.69977(18) 0.0684 1.0000 Uani . . . . . .
C10 C 0.49014(15) 0.7610(6) 0.65717(17) 0.0726 1.0000 Uani . . . . . .
C11 C 0.54182(18) 0.8768(5) 0.65436(16) 0.0689 1.0000 Uani . . . . . .
C12 C 0.61133(14) 0.8463(4) 0.69425(13) 0.0473 1.0000 Uani . . . . . .
C21 C 0.69468(11) 0.5356(3) 0.62679(10) 0.0337 1.0000 Uani . . . . . .
C22 C 0.65194(12) 0.3883(4) 0.61289(12) 0.0442 1.0000 Uani . . . . . .
C23 C 0.59726(14) 0.3722(5) 0.55011(15) 0.0566 1.0000 Uani . . . . . .
C24 C 0.58586(13) 0.5035(5) 0.50171(12) 0.0525 1.0000 Uani . . . . . .
C25 C 0.62824(12) 0.6575(4) 0.51391(11) 0.0449 1.0000 Uani . . . . . .
C26 C 0.61870(16) 0.7934(5) 0.46290(13) 0.0597 1.0000 Uani . . . . . .
C27 C 0.6613(2) 0.9380(5) 0.47326(16) 0.0697 1.0000 Uani . . . . . .
C28 C 0.71506(18) 0.9557(4) 0.53585(15) 0.0607 1.0000 Uani . . . . . .
C29 C 0.72650(13) 0.8288(3) 0.58670(12) 0.0432 1.0000 Uani . . . . . .
C30 C 0.68418(11) 0.6738(3) 0.57706(10) 0.0347 1.0000 Uani . . . . . .
C31 C 0.91334(9) 0.4147(2) 0.79012(9) 0.0237 1.0000 Uani . . . . . .
O32 O 0.93571(7) 0.53851(19) 0.82824(7) 0.0306 1.0000 Uani . . . . . .
O33 O 0.95018(7) 0.31746(19) 0.75965(7) 0.0296 1.0000 Uani . . . . . .
C34 C 1.02466(11) 0.3525(3) 0.78029(13) 0.0385 1.0000 Uani . . . . . .
C35 C 1.06167(12) 0.2402(4) 0.84168(14) 0.0505 1.0000 Uani . . . . . .
C36 C 0.83852(9) 0.1465(3) 0.77671(10) 0.0257 1.0000 Uani . . . . . .
O37 O 0.80188(8) 0.0440(2) 0.73567(8) 0.0368 1.0000 Uani . . . . . .
O38 O 0.88316(7) 0.10400(17) 0.83742(7) 0.0266 1.0000 Uani . . . . . .
C39 C 0.87815(11) -0.0752(3) 0.86305(11) 0.0330 1.0000 Uani . . . . . .
C40 C 0.93245(13) -0.0882(3) 0.93220(12) 0.0437 1.0000 Uani . . . . . .
C41 C 0.77449(9) 0.3185(3) 0.85997(9) 0.0254 1.0000 Uani . . . . . .
C42 C 0.71690(10) 0.2102(3) 0.83676(11) 0.0315 1.0000 Uani . . . . . .
C43 C 0.69949(11) 0.0861(3) 0.88027(13) 0.0413 1.0000 Uani . . . . . .
C44 C 0.73992(12) 0.0711(4) 0.94738(13) 0.0446 1.0000 Uani . . . . . .
C45 C 0.79873(11) 0.1814(3) 0.97417(11) 0.0357 1.0000 Uani . . . . . .
C46 C 0.84098(14) 0.1688(4) 1.04472(12) 0.0476 1.0000 Uani . . . . . .
C47 C 0.89793(14) 0.2739(4) 1.07034(11) 0.0477 1.0000 Uani . . . . . .
C48 C 0.91703(13) 0.3952(3) 1.02715(11) 0.0416 1.0000 Uani . . . . . .
C49 C 0.87782(11) 0.4112(3) 0.95913(10) 0.0320 1.0000 Uani . . . . . .
C50 C 0.81730(10) 0.3074(3) 0.93051(9) 0.0270 1.0000 Uani . . . . . .
H11 H 0.7787 0.6564 0.7015 0.0350 1.0000 Uiso R . . . . .
H41 H 0.8202 0.5438 0.8340 0.0280 1.0000 Uiso R . . . . .
H62 H 0.7024 0.6340 0.8265 0.0387 1.0000 Uiso R . . . . .
H61 H 0.7300 0.7632 0.7792 0.0398 1.0000 Uiso R . . . . .
H81 H 0.5843 0.4775 0.7659 0.0622 1.0000 Uiso R . . . . .
H91 H 0.4713 0.5340 0.7039 0.0822 1.0000 Uiso R . . . . .
H101 H 0.4430 0.7831 0.6301 0.0869 1.0000 Uiso R . . . . .
H111 H 0.5312 0.9776 0.6253 0.0834 1.0000 Uiso R . . . . .
H121 H 0.6461 0.9269 0.6928 0.0572 1.0000 Uiso R . . . . .
H221 H 0.6587 0.2955 0.6458 0.0532 1.0000 Uiso R . . . . .
H231 H 0.5689 0.2664 0.5411 0.0683 1.0000 Uiso R . . . . .
H241 H 0.5498 0.4917 0.4598 0.0630 1.0000 Uiso R . . . . .
H261 H 0.5817 0.7783 0.4213 0.0710 1.0000 Uiso R . . . . .
H271 H 0.6549 1.0268 0.4368 0.0850 1.0000 Uiso R . . . . .
H281 H 0.7453 1.0595 0.5438 0.0741 1.0000 Uiso R . . . . .
H291 H 0.7634 0.8419 0.6304 0.0507 1.0000 Uiso R . . . . .
H341 H 1.0325 0.4775 0.7925 0.0455 1.0000 Uiso R . . . . .
H342 H 1.0382 0.3209 0.7398 0.0464 1.0000 Uiso R . . . . .
H352 H 1.1115 0.2656 0.8553 0.0763 1.0000 Uiso R . . . . .
H353 H 1.0451 0.2675 0.8796 0.0755 1.0000 Uiso R . . . . .
H351 H 1.0548 0.1153 0.8315 0.0755 1.0000 Uiso R . . . . .
H392 H 0.8850 -0.1643 0.8310 0.0396 1.0000 Uiso R . . . . .
H391 H 0.8323 -0.0924 0.8676 0.0407 1.0000 Uiso R . . . . .
H402 H 0.9301 -0.2029 0.9526 0.0657 1.0000 Uiso R . . . . .
H401 H 0.9775 -0.0754 0.9265 0.0660 1.0000 Uiso R . . . . .
H403 H 0.9266 0.0057 0.9626 0.0655 1.0000 Uiso R . . . . .
H421 H 0.6893 0.2207 0.7901 0.0386 1.0000 Uiso R . . . . .
H431 H 0.6601 0.0140 0.8633 0.0499 1.0000 Uiso R . . . . .
H441 H 0.7297 -0.0097 0.9771 0.0541 1.0000 Uiso R . . . . .
H461 H 0.8292 0.0868 1.0728 0.0576 1.0000 Uiso R . . . . .
H471 H 0.9237 0.2668 1.1170 0.0576 1.0000 Uiso R . . . . .
H481 H 0.9580 0.4663 1.0454 0.0504 1.0000 Uiso R . . . . .
H491 H 0.8913 0.4934 0.9307 0.0383 1.0000 Uiso R . . . . .
H21 H 0.7824 0.3062 0.6759 0.0359 1.0000 Uiso R . . . . .

loop_
_atom_site_aniso_label
_atom_site_aniso_U_11
_atom_site_aniso_U_22
_atom_site_aniso_U_33
_atom_site_aniso_U_23
_atom_site_aniso_U_13
_atom_site_aniso_U_12
C1 0.0278(9) 0.0342(10) 0.0262(9) 0.0029(8) 0.0076(7) 0.0035(8)
N2 0.0275(8) 0.0373(9) 0.0215(7) -0.0003(7) 0.0070(6) 0.0049(7)
C3 0.0217(8) 0.0259(8) 0.0213(8) -0.0003(7) 0.0074(6) 0.0003(6)
C4 0.0215(8) 0.0260(8) 0.0227(8) -0.0005(7) 0.0076(7) 0.0013(7)
N5 0.0230(7) 0.0298(8) 0.0228(7) 0.0013(6) 0.0048(6) 0.0034(6)
C6 0.0280(9) 0.0337(10) 0.0340(10) -0.0042(8) 0.0074(8) 0.0044(8)
C7 0.0268(9) 0.0403(11) 0.0341(10) -0.0027(9) 0.0076(8) 0.0080(8)
C8 0.0300(11) 0.0617(16) 0.0613(16) 0.0017(13) 0.0119(11) 0.0002(11)
C9 0.0297(12) 0.093(2) 0.076(2) -0.0087(19) 0.0072(13) 0.0039(14)
C10 0.0358(13) 0.104(3) 0.0637(18) -0.0183(19) -0.0045(13) 0.0272(16)
C11 0.071(2) 0.077(2) 0.0515(16) 0.0102(15) 0.0088(14) 0.0427(18)
C12 0.0488(14) 0.0445(13) 0.0498(13) 0.0060(11) 0.0175(11) 0.0188(11)
C21 0.0299(9) 0.0428(11) 0.0278(9) -0.0018(9) 0.0084(8) 0.0056(8)
C22 0.0377(11) 0.0531(14) 0.0382(11) -0.0030(11) 0.0068(9) -0.0051(10)
C23 0.0388(13) 0.0741(19) 0.0513(15) -0.0153(14) 0.0063(11) -0.0125(13)
C24 0.0342(11) 0.085(2) 0.0325(11) -0.0056(12) 0.0025(9) 0.0100(12)
C25 0.0322(10) 0.0705(17) 0.0280(10) -0.0051(11) 0.0041(8) 0.0183(11)
C26 0.0579(16) 0.081(2) 0.0343(12) 0.0072(13) 0.0067(11) 0.0357(16)
C27 0.083(2) 0.074(2) 0.0496(16) 0.0275(16) 0.0176(15) 0.0249(19)
C28 0.082(2) 0.0531(16) 0.0483(15) 0.0159(13) 0.0220(14) 0.0095(15)
C29 0.0483(13) 0.0449(13) 0.0359(11) 0.0037(10) 0.0126(10) 0.0076(10)
C30 0.0325(10) 0.0475(12) 0.0246(9) -0.0010(9) 0.0096(8) 0.0129(9)
C31 0.0237(8) 0.0222(8) 0.0261(8) 0.0027(7) 0.0094(7) 0.0014(7)
O32 0.0264(6) 0.0271(7) 0.0393(7) -0.0063(6) 0.0121(6) -0.0031(5)
O33 0.0246(6) 0.0305(7) 0.0371(7) -0.0044(6) 0.0148(5) -0.0006(5)
C34 0.0258(10) 0.0371(11) 0.0574(14) -0.0056(10) 0.0198(9) -0.0013(8)
C35 0.0333(11) 0.0471(14) 0.0620(16) -0.0086(12) 0.0025(10) 0.0081(10)
C36 0.0254(8) 0.0264(9) 0.0277(9) -0.0025(7) 0.0119(7) -0.0005(7)
O37 0.0399(8) 0.0322(7) 0.0347(7) -0.0086(6) 0.0068(6) -0.0084(6)
O38 0.0278(6) 0.0199(6) 0.0313(7) 0.0004(5) 0.0083(5) 0.0004(5)
C39 0.0391(10) 0.0203(8) 0.0402(11) 0.0028(8) 0.0135(9) -0.0001(8)
C40 0.0485(13) 0.0326(11) 0.0450(13) 0.0088(10) 0.0077(10) 0.0066(10)
C41 0.0240(8) 0.0282(9) 0.0259(9) 0.0008(7) 0.0106(7) 0.0020(7)
C42 0.0254(9) 0.0346(10) 0.0346(10) 0.0016(8) 0.0099(8) -0.0012(8)
C43 0.0281(10) 0.0451(12) 0.0552(13) 0.0093(11) 0.0195(9) -0.0041(9)
C44 0.0391(11) 0.0523(14) 0.0515(13) 0.0186(11) 0.0274(10) 0.0030(10)
C45 0.0347(10) 0.0461(12) 0.0324(10) 0.0087(9) 0.0192(8) 0.0089(9)
C46 0.0533(14) 0.0625(16) 0.0324(11) 0.0166(11) 0.0213(10) 0.0193(12)
C47 0.0540(14) 0.0645(16) 0.0220(9) 0.0040(10) 0.0084(9) 0.0204(13)
C48 0.0440(12) 0.0455(12) 0.0282(10) -0.0064(9) 0.0015(9) 0.0098(10)
C49 0.0336(10) 0.0353(10) 0.0257(9) -0.0022(8) 0.0074(8) 0.0045(8)
C50 0.0290(9) 0.0310(9) 0.0236(8) 0.0010(7) 0.0121(7) 0.0065(8)

loop_
_atom_type_symbol
_atom_type_scat_dispersion_real
_atom_type_scat_dispersion_imag
_atom_type_scat_Cromer_Mann_a1
_atom_type_scat_Cromer_Mann_b1
_atom_type_scat_Cromer_Mann_a2
_atom_type_scat_Cromer_Mann_b2
_atom_type_scat_Cromer_Mann_a3
_atom_type_scat_Cromer_Mann_b3
_atom_type_scat_Cromer_Mann_a4
_atom_type_scat_Cromer_Mann_b4
_atom_type_scat_Cromer_Mann_c
_atom_type_scat_source
C 0.0181 0.0091 2.3100 20.8439 1.0200 10.2075 1.5886 0.5687 0.8650 51.6512 0.2156 'International Tables Vol C 4.2.6.8 and 6.1.1.4'
H 0.0000 0.0000 0.4930 10.5109 0.3229 26.1257 0.1402 3.1424 0.0408 57.7998 0.0030 'International Tables Vol C 4.2.6.8 and 6.1.1.4'
N 0.0311 0.0180 12.2126 0.0057 3.1322 9.8933 2.0125 28.9975 1.1663 0.5826 -11.5290 'International Tables Vol C 4.2.6.8 and 6.1.1.4'
O 0.0492 0.0322 3.0485 13.2771 2.2868 5.7011 1.5463 0.3239 0.8670 32.9089 0.2508 'International Tables Vol C 4.2.6.8 and 6.1.1.4'

loop_
_geom_angle_atom_site_label_1
_geom_angle_site_symmetry_1
_geom_angle_atom_site_label_2
_geom_angle_site_symmetry_2
_geom_angle_atom_site_label_3
_geom_angle_site_symmetry_3
_geom_angle
_geom_angle_publ_flag
N2 . C1 . N5 . 104.94(15) yes
N2 . C1 . C21 . 109.94(16) yes
N5 . C1 . C21 . 112.97(16) yes
N2 . C1 . H11 . 107.9 no
N5 . C1 . H11 . 109.7 no
C21 . C1 . H11 . 111.0 no
C1 . N2 . C3 . 106.84(14) yes
C1 . N2 . H21 . 108.5 no
C3 . N2 . H21 . 105.7 no
N2 . C3 . C4 . 105.85(14) yes
N2 . C3 . C31 . 108.69(14) yes
C4 . C3 . C31 . 112.53(14) yes
N2 . C3 . C36 . 111.16(15) yes
C4 . C3 . C36 . 110.33(15) yes
C31 . C3 . C36 . 108.28(14) yes
C3 . C4 . N5 . 103.01(14) yes
C3 . C4 . C41 . 115.01(15) yes
N5 . C4 . C41 . 110.88(14) yes
C3 . C4 . H41 . 107.7 no
N5 . C4 . H41 . 110.2 no
C41 . C4 . H41 . 109.8 no
C4 . N5 . C1 . 105.57(14) yes
C4 . N5 . C6 . 109.56(14) yes
C1 . N5 . C6 . 113.53(16) yes
N5 . C6 . C7 . 112.89(16) yes
N5 . C6 . H62 . 108.3 no
C7 . C6 . H62 . 109.1 no
N5 . C6 . H61 . 109.4 no
C7 . C6 . H61 . 108.8 no
H62 . C6 . H61 . 108.3 no
C6 . C7 . C8 . 119.5(2) yes
C6 . C7 . C12 . 121.0(2) yes
C8 . C7 . C12 . 119.5(2) yes
C7 . C8 . C9 . 121.3(3) yes
C7 . C8 . H81 . 121.1 no
C9 . C8 . H81 . 117.5 no
C8 . C9 . C10 . 119.7(3) yes
C8 . C9 . H91 . 119.3 no
C10 . C9 . H91 . 120.9 no
C9 . C10 . C11 . 119.6(3) yes
C9 . C10 . H101 . 120.1 no
C11 . C10 . H101 . 120.3 no
C10 . C11 . C12 . 120.8(3) yes
C10 . C11 . H111 . 120.3 no
C12 . C11 . H111 . 118.8 no
C11 . C12 . C7 . 119.0(3) yes
C11 . C12 . H121 . 120.4 no
C7 . C12 . H121 . 120.6 no
C1 . C21 . C22 . 117.8(2) yes
C1 . C21 . C30 . 122.5(2) yes
C22 . C21 . C30 . 119.6(2) yes
C21 . C22 . C23 . 121.3(3) yes
C21 . C22 . H221 . 120.1 no
C23 . C22 . H221 . 118.7 no
C22 . C23 . C24 . 120.2(3) yes
C22 . C23 . H231 . 119.7 no
C24 . C23 . H231 . 120.1 no
C23 . C24 . C25 . 120.5(2) yes
C23 . C24 . H241 . 120.0 no
C25 . C24 . H241 . 119.6 no
C24 . C25 . C26 . 121.3(2) yes
C24 . C25 . C30 . 119.7(2) yes
C26 . C25 . C30 . 119.0(3) yes
C25 . C26 . C27 . 121.4(3) yes
C25 . C26 . H261 . 117.2 no
C27 . C26 . H261 . 121.4 no
C26 . C27 . C28 . 119.4(3) yes
C26 . C27 . H271 . 119.9 no
C28 . C27 . H271 . 120.7 no
C27 . C28 . C29 . 121.5(3) yes
C27 . C28 . H281 . 119.8 no
C29 . C28 . H281 . 118.7 no
C28 . C29 . C30 . 120.7(3) yes
C28 . C29 . H291 . 121.5 no
C30 . C29 . H291 . 117.8 no
C25 . C30 . C29 . 117.9(2) yes
C25 . C30 . C21 . 118.7(2) yes
C29 . C30 . C21 . 123.3(2) yes
C3 . C31 . O32 . 125.36(16) yes
C3 . C31 . O33 . 109.84(15) yes
O32 . C31 . O33 . 124.78(17) yes
C31 . O33 . C34 . 116.89(15) yes
O33 . C34 . C35 . 109.85(19) yes
O33 . C34 . H341 . 108.6 no
C35 . C34 . H341 . 109.1 no
O33 . C34 . H342 . 104.9 no
C35 . C34 . H342 . 111.7 no
H341 . C34 . H342 . 112.6 no
C34 . C35 . H352 . 109.1 no
C34 . C35 . H353 . 110.2 no
H352 . C35 . H353 . 109.0 no
C34 . C35 . H351 . 111.4 no
H352 . C35 . H351 . 108.5 no
H353 . C35 . H351 . 108.6 no
C3 . C36 . O37 . 124.49(18) yes
C3 . C36 . O38 . 109.34(15) yes
O37 . C36 . O38 . 126.11(19) yes
C36 . O38 . C39 . 116.99(15) yes
O38 . C39 . C40 . 106.60(17) yes
O38 . C39 . H392 . 110.3 no
C40 . C39 . H392 . 111.7 no
O38 . C39 . H391 . 109.6 no
C40 . C39 . H391 . 110.0 no
H392 . C39 . H391 . 108.6 no
C39 . C40 . H402 . 110.1 no
C39 . C40 . H401 . 108.8 no
H402 . C40 . H401 . 108.7 no
C39 . C40 . H403 . 110.8 no
H402 . C40 . H403 . 109.5 no
H401 . C40 . H403 . 108.8 no
C4 . C41 . C42 . 119.35(17) yes
C4 . C41 . C50 . 121.17(16) yes
C42 . C41 . C50 . 119.39(18) yes
C41 . C42 . C43 . 121.8(2) yes
C41 . C42 . H421 . 117.8 no
C43 . C42 . H421 . 120.4 no
C42 . C43 . C44 . 120.0(2) yes
C42 . C43 . H431 . 120.2 no
C44 . C43 . H431 . 119.8 no
C43 . C44 . C45 . 120.5(2) yes
C43 . C44 . H441 . 121.7 no
C45 . C44 . H441 . 117.8 no
C44 . C45 . C46 . 121.1(2) yes
C44 . C45 . C50 . 120.1(2) yes
C46 . C45 . C50 . 118.8(2) yes
C45 . C46 . C47 . 121.1(2) yes
C45 . C46 . H461 . 118.7 no
C47 . C46 . H461 . 120.2 no
C46 . C47 . C48 . 120.2(2) yes
C46 . C47 . H471 . 119.7 no
C48 . C47 . H471 . 120.1 no
C47 . C48 . C49 . 120.4(2) yes
C47 . C48 . H481 . 119.6 no
C49 . C48 . H481 . 119.9 no
C48 . C49 . C50 . 121.4(2) yes
C48 . C49 . H491 . 119.5 no
C50 . C49 . H491 . 119.2 no
C41 . C50 . C45 . 118.14(19) yes
C41 . C50 . C49 . 123.73(18) yes
C45 . C50 . C49 . 118.11(18) yes

loop_
_geom_bond_atom_site_label_1
_geom_bond_site_symmetry_1
_geom_bond_atom_site_label_2
_geom_bond_site_symmetry_2
_geom_bond_distance
_geom_bond_publ_flag
C1 . N2 . 1.470(2) yes
C1 . N5 . 1.470(2) yes
C1 . C21 . 1.524(3) yes
C1 . H11 . 0.999 no
N2 . C3 . 1.464(2) yes
N2 . H21 . 0.849 no
C3 . C4 . 1.582(2) yes
C3 . C31 . 1.539(2) yes
C3 . C36 . 1.523(3) yes
C4 . N5 . 1.473(2) yes
C4 . C41 . 1.519(2) yes
C4 . H41 . 0.989 no
N5 . C6 . 1.478(2) yes
C6 . C7 . 1.514(3) yes
C6 . H62 . 0.977 no
C6 . H61 . 0.987 no
C7 . C8 . 1.388(3) yes
C7 . C12 . 1.380(3) yes
C8 . C9 . 1.377(3) yes
C8 . H81 . 0.948 no
C9 . C10 . 1.381(5) yes
C9 . H91 . 0.957 no
C10 . C11 . 1.378(5) yes
C10 . H101 . 0.958 no
C11 . C12 . 1.409(4) yes
C11 . H111 . 0.942 no
C12 . H121 . 0.937 no
C21 . C22 . 1.377(3) yes
C21 . C30 . 1.419(3) yes
C22 . C23 . 1.412(3) yes
C22 . H221 . 0.946 no
C23 . C24 . 1.362(4) yes
C23 . H231 . 0.962 no
C24 . C25 . 1.413(4) yes
C24 . H241 . 0.939 no
C25 . C26 . 1.426(4) yes
C25 . C30 . 1.430(3) yes
C26 . C27 . 1.360(5) yes
C26 . H261 . 0.946 no
C27 . C28 . 1.401(4) yes
C27 . H271 . 0.976 no
C28 . C29 . 1.373(4) yes
C28 . H281 . 0.972 no
C29 . C30 . 1.421(3) yes
C29 . H291 . 0.973 no
C31 . O32 . 1.204(2) yes
C31 . O33 . 1.333(2) yes
O33 . C34 . 1.462(2) yes
C34 . C35 . 1.500(3) yes
C34 . H341 . 0.969 no
C34 . H342 . 0.981 no
C35 . H352 . 0.981 no
C35 . H353 . 0.961 no
C35 . H351 . 0.958 no
C36 . O37 . 1.205(2) yes
C36 . O38 . 1.324(2) yes
O38 . C39 . 1.455(2) yes
C39 . C40 . 1.496(3) yes
C39 . H392 . 0.976 no
C39 . H391 . 0.974 no
C40 . H402 . 0.962 no
C40 . H401 . 0.965 no
C40 . H403 . 0.972 no
C41 . C42 . 1.379(3) yes
C41 . C50 . 1.432(2) yes
C42 . C43 . 1.407(3) yes
C42 . H421 . 0.944 no
C43 . C44 . 1.363(3) yes
C43 . H431 . 0.937 no
C44 . C45 . 1.413(3) yes
C44 . H441 . 0.927 no
C45 . C46 . 1.429(3) yes
C45 . C50 . 1.430(3) yes
C46 . C47 . 1.360(4) yes
C46 . H461 . 0.924 no
C47 . C48 . 1.405(4) yes
C47 . H471 . 0.933 no
C48 . C49 . 1.372(3) yes
C48 . H481 . 0.959 no
C49 . C50 . 1.416(3) yes
C49 . H491 . 0.946 no

loop_
_geom_hbond_atom_site_label_D
_geom_hbond_site_symmetry_D
_geom_hbond_atom_site_label_H
_geom_hbond_site_symmetry_H
_geom_hbond_atom_site_label_A
_geom_hbond_site_symmetry_A
_geom_hbond_angle_DHA
_geom_hbond_distance_DH
_geom_hbond_distance_HA
_geom_hbond_distance_DA
_geom_hbond_publ_flag
C29 . H291 . O37 1_565 141 0.97 2.54 3.357(4) yes
C39 . H392 . O32 1_545 142 0.98 2.46 3.282(4) yes
C49 . H491 . O32 . 147 0.95 2.56 3.388(4) yes
